data_4072543
loop_
_publ_author_name
'Coleman, Anthony'
'Draper, Sylvia M.'
'Long, Conor'
'Pryce, Mary T.'

_publ_section_title
;
 Photochemicalcis&#x2212;transIsomerization
 ofcis-(\h6-1,2-Diphenylethene)Cr(CO)3and the Molecular Structure
 oftrans-(\h6-1,2-Diphenylethene)Cr(CO)3
;
_journal_issue 17
_journal_name_full Organometallics
_journal_page_first 4128
_journal_paper_doi 10.1021/om060773h
_journal_volume 26
_journal_year 2007
_chemical_formula_sum 'C136 H96 Cr8 O24'
_chemical_formula_weight 2530.13
_chemical_name_systematic
; 
 ? 
;
_space_group_IT_number 61
_symmetry_cell_setting orthorhombic
_symmetry_space_group_name_Hall '-P 2ac 2ab'
_symmetry_space_group_name_H-M 'P b c a'
_atom_sites_solution_hydrogens geom
_atom_sites_solution_primary direct
_atom_sites_solution_secondary difmap
_audit_creation_method SHELXL-97
_cell_angle_alpha 90.00
_cell_angle_beta 90.00
_cell_angle_gamma 90.00
_cell_formula_units_Z 1
_cell_length_a 11.2450(14)
_cell_length_b 15.5538(19)
_cell_length_c 16.190(2)
_cell_measurement_temperature 396(2)
_cell_volume 2831.7(6)
_computing_cell_refinement 'Bruker Smart'
_computing_data_collection 'Bruker Smart'
_computing_data_reduction 'Bruker Saint'
_computing_molecular_graphics 'Bruker Shelxtl'
_computing_publication_material 'Bruker Shelxtl'
_computing_structure_refinement 'SHELXL-97 (Sheldrick, 1997)'
_computing_structure_solution 'SHELXS-97 (Sheldrick, 1990)'
_diffrn_ambient_temperature 396(2)
_diffrn_measured_fraction_theta_full 1.000
_diffrn_measured_fraction_theta_max 1.000
_diffrn_measurement_device_type 'Bruker Smart Apex'
_diffrn_measurement_method omega-scans
_diffrn_radiation_monochromator graphite
_diffrn_radiation_source 'fine-focus sealed tube'
_diffrn_radiation_type MoK\a
_diffrn_radiation_wavelength 0.71073
_diffrn_reflns_av_R_equivalents 0.0572
_diffrn_reflns_av_sigmaI/netI 0.0318
_diffrn_reflns_limit_h_max 13
_diffrn_reflns_limit_h_min -13
_diffrn_reflns_limit_k_max 18
_diffrn_reflns_limit_k_min -17
_diffrn_reflns_limit_l_max 19
_diffrn_reflns_limit_l_min -19
_diffrn_reflns_number 21194
_diffrn_reflns_theta_full 25.00
_diffrn_reflns_theta_max 25.00
_diffrn_reflns_theta_min 2.52
_exptl_absorpt_coefficient_mu 0.814
_exptl_absorpt_correction_T_max 1.000000
_exptl_absorpt_correction_T_min 0.707017
_exptl_absorpt_correction_type multi-scan
_exptl_absorpt_process_details 'Blessing, Acta Cryst. (1995) A51 33-38.'
_exptl_crystal_colour orange
_exptl_crystal_density_diffrn 1.484
_exptl_crystal_density_method 'not measured'
_exptl_crystal_description plate
_exptl_crystal_F_000 1296
_exptl_crystal_size_max 0.20
_exptl_crystal_size_mid 0.12
_exptl_crystal_size_min 0.05
_refine_diff_density_max 0.584
_refine_diff_density_min -0.244
_refine_diff_density_rms 0.064
_refine_ls_extinction_method none
_refine_ls_goodness_of_fit_ref 1.041
_refine_ls_hydrogen_treatment constr
_refine_ls_matrix_type full
_refine_ls_number_parameters 187
_refine_ls_number_reflns 2501
_refine_ls_number_restraints 0
_refine_ls_restrained_S_all 1.041
_refine_ls_R_factor_all 0.0512
_refine_ls_R_factor_gt 0.0352
_refine_ls_shift/su_max 0.001
_refine_ls_shift/su_mean 0.000
_refine_ls_structure_factor_coef Fsqd
_refine_ls_weighting_details 'calc w=1/[\s^2^(Fo^2^)+(0.0450P)^2^+2.3735P] where P=(Fo^2^+2Fc^2^)/3'
_refine_ls_weighting_scheme calc
_refine_ls_wR_factor_gt 0.0836
_refine_ls_wR_factor_ref 0.0924
_reflns_number_gt 1965
_reflns_number_total 2501
_reflns_threshold_expression >2sigma(I)
_cod_data_source_file om060773h-file003.cif
_cod_data_source_block cro2m
_cod_depositor_comments
;
The following automatic conversions were performed:

'_symmetry_cell_setting' value 'ORTHORHOMBIC' changed to
'orthorhombic' according to
/home/saulius/struct/CIF-dictionaries/cif_core.dic dictionary named
'cif_core.dic' version 2.4.1 from 2010-06-29.

Automatic conversion script
Id: cif_fix_values 1715 2011-07-08 13:25:40Z adriana 
;
_cod_original_sg_symbol_H-M Pbca
_cod_database_code 4072543

loop_
_symmetry_equiv_pos_as_xyz
'x, y, z'
'-x+1/2, -y, z+1/2'
'x+1/2, -y+1/2, -z'
'-x, y+1/2, -z+1/2'
'-x, -y, -z'
'x-1/2, y, -z-1/2'
'-x-1/2, y-1/2, z'
'x, -y-1/2, z-1/2'

loop_
_atom_site_label
_atom_site_type_symbol
_atom_site_fract_x
_atom_site_fract_y
_atom_site_fract_z
_atom_site_U_iso_or_equiv
_atom_site_adp_type
_atom_site_occupancy
_atom_site_symmetry_multiplicity
_atom_site_calc_flag
_atom_site_refinement_flags
Cr1 Cr 0.40776(3) 0.82550(2) 0.92225(2) 0.01806(14) Uani 1 1 d .
C1 C 0.5673(2) 0.84507(17) 0.90394(15) 0.0254(6) Uani 1 1 d .
O2 O 0.45691(18) 0.81026(13) 1.10306(11) 0.0359(5) Uani 1 1 d .
O1 O 0.66719(17) 0.85631(15) 0.89196(12) 0.0394(5) Uani 1 1 d .
O3 O 0.36982(18) 1.01444(12) 0.94738(12) 0.0338(5) Uani 1 1 d .
C2 C 0.4383(2) 0.81677(16) 1.03344(17) 0.0232(6) Uani 1 1 d .
C3 C 0.3852(2) 0.94246(18) 0.93691(15) 0.0231(6) Uani 1 1 d .
C13 C -0.0381(2) 1.03600(17) 0.74675(18) 0.0300(6) Uani 1 1 d .
H13 H 0.0115 1.0308 0.7010 0.036 Uiso 1 1 calc R
C14 C -0.1335(2) 1.09126(18) 0.74350(18) 0.0326(6) Uani 1 1 d .
H14 H -0.1480 1.1226 0.6956 0.039 Uiso 1 1 calc R
C15 C -0.2071(2) 1.10055(19) 0.81011(19) 0.0356(7) Uani 1 1 d .
H15 H -0.2712 1.1382 0.8077 0.043 Uiso 1 1 calc R
C16 C -0.1860(3) 1.0541(2) 0.8804(2) 0.0404(8) Uani 1 1 d .
H16 H -0.2360 1.0602 0.9259 0.048 Uiso 1 1 calc R
C17 C -0.0901(3) 0.99771(19) 0.8841(2) 0.0382(7) Uani 1 1 d .
H17 H -0.0763 0.9662 0.9319 0.046 Uiso 1 1 calc R
C12 C -0.0147(2) 0.98830(16) 0.81643(18) 0.0279(6) Uani 1 1 d .
C11 C 0.0897(2) 0.93033(17) 0.81501(18) 0.0315(6) Uani 1 1 d .
H11 H 0.1362 0.9314 0.7675 0.038 Uiso 1 1 calc R
C10 C 0.1231(2) 0.87820(18) 0.87320(18) 0.0322(7) Uani 1 1 d .
H10 H 0.0798 0.8787 0.9221 0.039 Uiso 1 1 calc R
C4 C 0.2247(2) 0.81807(16) 0.86769(17) 0.0273(6) Uani 1 1 d .
C5 C 0.2357(2) 0.75612(17) 0.92985(18) 0.0294(6) Uani 1 1 d .
H5 H 0.1875 0.7618 0.9800 0.035 Uiso 1 1 d R
C6 C 0.3286(3) 0.69624(17) 0.92844(19) 0.0334(7) Uani 1 1 d .
H6 H 0.3431 0.6605 0.9773 0.040 Uiso 1 1 d R
C7 C 0.41143(17) 0.69645(12) 0.86568(12) 0.0337(7) Uani 1 1 d .
H7 H 0.4832 0.6610 0.8703 0.040 Uiso 1 1 d R
C9 C 0.31076(17) 0.81960(12) 0.80324(12) 0.0295(6) Uani 1 1 d R
H9 H 0.3058 0.8607 0.7617 0.035 Uiso 1 1 calc R
C8 C 0.4029(2) 0.75902(18) 0.80264(17) 0.0325(6) Uani 1 1 d .
H8 H 0.4691 0.7662 0.7639 0.039 Uiso 1 1 d R

loop_
_atom_site_aniso_label
_atom_site_aniso_U_11
_atom_site_aniso_U_22
_atom_site_aniso_U_33
_atom_site_aniso_U_23
_atom_site_aniso_U_13
_atom_site_aniso_U_12
Cr1 0.0173(2) 0.0174(2) 0.0194(2) -0.00099(16) -0.00102(16) 0.00005(16)
C1 0.0282(15) 0.0282(15) 0.0198(13) 0.0008(11) -0.0005(11) 0.0018(11)
O2 0.0357(11) 0.0499(13) 0.0222(11) 0.0026(9) -0.0004(9) 0.0086(9)
O1 0.0215(11) 0.0592(14) 0.0375(12) 0.0025(10) 0.0045(9) -0.0057(9)
O3 0.0490(12) 0.0183(11) 0.0339(11) -0.0027(8) 0.0012(9) -0.0002(9)
C2 0.0164(12) 0.0234(14) 0.0296(16) 0.0009(11) 0.0016(10) 0.0032(10)
C3 0.0214(13) 0.0293(16) 0.0188(13) -0.0003(11) -0.0018(10) -0.0031(11)
C13 0.0286(14) 0.0324(15) 0.0290(14) -0.0083(13) -0.0023(12) 0.0015(12)
C14 0.0315(15) 0.0369(16) 0.0294(14) 0.0020(13) -0.0054(12) 0.0021(12)
C15 0.0231(14) 0.0358(16) 0.0479(18) 0.0057(14) 0.0007(13) 0.0081(12)
C16 0.0291(15) 0.0474(19) 0.0445(18) 0.0120(15) 0.0158(14) 0.0047(14)
C17 0.0384(17) 0.0352(16) 0.0411(17) 0.0159(14) -0.0065(14) -0.0020(13)
C12 0.0225(13) 0.0211(13) 0.0402(16) -0.0080(12) -0.0059(12) -0.0025(11)
C11 0.0322(15) 0.0295(15) 0.0329(15) -0.0043(12) -0.0059(13) -0.0019(12)
C10 0.0275(15) 0.0333(16) 0.0358(16) -0.0003(13) -0.0034(12) -0.0054(12)
C4 0.0202(13) 0.0222(14) 0.0396(16) -0.0069(12) -0.0103(12) -0.0027(10)
C5 0.0222(13) 0.0280(14) 0.0380(15) -0.0015(12) -0.0022(12) -0.0092(12)
C6 0.0367(16) 0.0183(14) 0.0453(18) 0.0027(12) -0.0100(14) -0.0066(12)
C7 0.0362(16) 0.0198(14) 0.0451(18) -0.0129(12) -0.0107(14) 0.0052(12)
C9 0.0341(15) 0.0260(14) 0.0283(14) -0.0004(12) -0.0134(12) -0.0049(12)
C8 0.0307(15) 0.0404(16) 0.0263(14) -0.0178(12) -0.0026(12) -0.0031(13)

loop_
_atom_type_symbol
_atom_type_description
_atom_type_scat_dispersion_real
_atom_type_scat_dispersion_imag
_atom_type_scat_source
C C 0.0033 0.0016 'International Tables Vol C Tables 4.2.6.8 and 6.1.1.4'
H H 0.0000 0.0000 'International Tables Vol C Tables 4.2.6.8 and 6.1.1.4'
Cr Cr 0.3209 0.6236 'International Tables Vol C Tables 4.2.6.8 and 6.1.1.4'
O O 0.0106 0.0060 'International Tables Vol C Tables 4.2.6.8 and 6.1.1.4'

loop_
_geom_angle_atom_site_label_1
_geom_angle_atom_site_label_2
_geom_angle_atom_site_label_3
_geom_angle
C2 Cr1 C1 89.30(11)
C2 Cr1 C3 88.43(11)
C1 Cr1 C3 89.51(11)
C2 Cr1 C8 146.47(11)
C1 Cr1 C8 87.71(11)
C3 Cr1 C8 124.91(11)
C2 Cr1 C6 87.91(11)
C1 Cr1 C6 123.49(12)
C3 Cr1 C6 146.72(11)
C8 Cr1 C6 66.42(11)
C2 Cr1 C7 109.62(10)
C1 Cr1 C7 93.74(10)
C3 Cr1 C7 161.67(9)
C8 Cr1 C7 37.45(9)
C6 Cr1 C7 36.45(10)
C2 Cr1 C9 160.17(10)
C1 Cr1 C9 110.24(10)
C3 Cr1 C9 94.87(9)
C8 Cr1 C9 37.02(9)
C6 Cr1 C9 78.62(9)
C7 Cr1 C9 67.09(5)
C2 Cr1 C5 94.17(11)
C1 Cr1 C5 159.68(11)
C3 Cr1 C5 110.57(11)
C8 Cr1 C5 78.37(11)
C6 Cr1 C5 36.92(11)
C7 Cr1 C5 66.24(9)
C9 Cr1 C5 66.35(9)
C2 Cr1 C4 123.61(11)
C1 Cr1 C4 146.95(11)
C3 Cr1 C4 88.60(10)
C8 Cr1 C4 66.78(10)
C6 Cr1 C4 66.39(10)
C7 Cr1 C4 78.87(8)
C9 Cr1 C4 37.22(9)
C5 Cr1 C4 36.53(10)
O1 C1 Cr1 179.1(3)
O2 C2 Cr1 179.1(2)
O3 C3 Cr1 178.6(2)
C14 C13 C12 121.2(3)
C14 C13 H13 119.4
C12 C13 H13 119.4
C15 C14 C13 120.5(3)
C15 C14 H14 119.7
C13 C14 H14 119.7
C14 C15 C16 119.7(3)
C14 C15 H15 120.2
C16 C15 H15 120.2
C15 C16 C17 120.1(3)
C15 C16 H16 119.9
C17 C16 H16 119.9
C16 C17 C12 120.3(3)
C16 C17 H17 119.8
C12 C17 H17 119.8
C13 C12 C17 118.2(2)
C13 C12 C11 117.9(3)
C17 C12 C11 124.0(3)
C10 C11 C12 126.8(3)
C10 C11 H11 116.6
C12 C11 H11 116.6
C11 C10 C4 125.1(3)
C11 C10 H10 117.5
C4 C10 H10 117.5
C5 C4 C9 118.6(2)
C5 C4 C10 117.4(2)
C9 C4 C10 124.0(2)
C5 C4 Cr1 70.82(14)
C9 C4 Cr1 70.36(13)
C10 C4 Cr1 130.73(18)
C4 C5 C6 120.8(3)
C4 C5 Cr1 72.65(15)
C6 C5 Cr1 70.84(15)
C4 C5 H5 119.1
C6 C5 H5 119.0
Cr1 C5 H5 118.9
C7 C6 C5 121.0(3)
C7 C6 Cr1 71.99(14)
C5 C6 Cr1 72.24(15)
C7 C6 H6 118.9
C5 C6 H6 119.2
Cr1 C6 H6 119.2
C6 C7 C8 119.2(2)
C6 C7 Cr1 71.56(13)
C8 C7 Cr1 70.86(13)
C6 C7 H7 120.0
C8 C7 H7 119.8
Cr1 C7 H7 119.7
C8 C9 C4 119.8(2)
C8 C9 Cr1 70.71(13)
C4 C9 Cr1 72.41(13)
C8 C9 H9 120.1
C4 C9 H9 120.1
Cr1 C9 H9 129.1
C9 C8 C7 120.5(2)
C9 C8 Cr1 72.27(13)
C7 C8 Cr1 71.69(13)
C9 C8 H8 119.3
C7 C8 H8 119.3
Cr1 C8 H8 119.5

loop_
_geom_bond_atom_site_label_1
_geom_bond_atom_site_label_2
_geom_bond_distance
Cr1 C2 1.838(3)
Cr1 C1 1.843(3)
Cr1 C3 1.852(3)
Cr1 C8 2.196(3)
Cr1 C6 2.201(3)
Cr1 C7 2.2067(19)
Cr1 C9 2.2159(19)
Cr1 C5 2.219(3)
Cr1 C4 2.243(2)
C1 O1 1.153(3)
O2 C2 1.151(3)
O3 C3 1.145(3)
C13 C14 1.375(4)
C13 C12 1.375(4)
C13 H13 0.9300
C14 C15 1.368(4)
C14 H14 0.9300
C15 C16 1.369(4)
C15 H15 0.9300
C16 C17 1.391(4)
C16 H16 0.9300
C17 C12 1.393(4)
C17 H17 0.9300
C12 C11 1.481(4)
C11 C10 1.299(4)
C11 H11 0.9300
C10 C4 1.479(4)
C10 H10 0.9300
C4 C5 1.399(4)
C4 C9 1.423(3)
C5 C6 1.400(4)
C5 H5 0.9800
C6 C7 1.379(4)
C6 H6 0.9799
C7 C8 1.413(4)
C7 H7 0.9799
C9 C8 1.401(3)
C9 H9 0.9300
C8 H8 0.9799
